data_4504095
loop_
_publ_author_name
'Adilov, Salimgerey'
'Thalladi, Venkat R.'

_publ_section_title
;
 Layered Porphyrin Coordination Polymers Based on
 Zinc&#x00B7;&#x00B7;&#x00B7;Nitro Recognition:&#x00A0; Reversible
 Intercalation of Nitrobenzene
;
_journal_issue 3
_journal_name_full 'Crystal Growth &amp; Design'
_journal_page_first 481
_journal_paper_doi 10.1021/cg0607957
_journal_volume 7
_journal_year 2007
_chemical_formula_moiety 'C58 H40 N8 O8 Zn'
_chemical_formula_sum 'C58 H40 N8 O8 Zn'
_chemical_formula_weight 1042.35
_chemical_melting_point_gt 673.15
_chemical_name_systematic
; 
Zn-5,15-di(4-methylphenyl)-10,20-di(4-nitrophenyl)
porphyrin-Nitrobenzene Solvate  
;
_space_group_IT_number 14
_symmetry_cell_setting monoclinic
_symmetry_space_group_name_Hall '-P 2ybc'
_symmetry_space_group_name_H-M 'P 1 21/c 1'
_atom_sites_solution_hydrogens geom
_atom_sites_solution_primary direct
_atom_sites_solution_secondary difmap
_audit_creation_method SHELXL-97
_cell_angle_alpha 90.00
_cell_angle_beta 94.312(4)
_cell_angle_gamma 90.00
_cell_formula_units_Z 2
_cell_length_a 11.321(2)
_cell_length_b 11.925(2)
_cell_length_c 18.146(3)
_cell_measurement_reflns_used 17312
_cell_measurement_temperature 193(2)
_cell_measurement_theta_max 28.30
_cell_measurement_theta_min 1.80
_cell_volume 2442.8(7)
_computing_cell_refinement 'Bruker SMART'
_computing_data_collection 'Bruker SMART'
_computing_data_reduction 'Bruker SAINT'
_computing_molecular_graphics 'Bruker SHELXTL'
_computing_publication_material 'Bruker SHELXTL'
_computing_structure_refinement 'Bruker SHELXTL'
_computing_structure_solution 'Bruker SHELXTL'
_diffrn_ambient_temperature 193(2)
_diffrn_measured_fraction_theta_full 0.999
_diffrn_measured_fraction_theta_max 0.999
_diffrn_measurement_device_type 'CCD area detector'
_diffrn_measurement_method 'phi and omega scans'
_diffrn_radiation_monochromator graphite
_diffrn_radiation_source 'fine-focus sealed tube'
_diffrn_radiation_type MoK\a
_diffrn_radiation_wavelength 0.71073
_diffrn_reflns_av_R_equivalents 0.0429
_diffrn_reflns_av_sigmaI/netI 0.0638
_diffrn_reflns_limit_h_max 15
_diffrn_reflns_limit_h_min -15
_diffrn_reflns_limit_k_max 15
_diffrn_reflns_limit_k_min -12
_diffrn_reflns_limit_l_max 24
_diffrn_reflns_limit_l_min -19
_diffrn_reflns_number 17312
_diffrn_reflns_theta_full 28.30
_diffrn_reflns_theta_max 28.30
_diffrn_reflns_theta_min 1.80
_exptl_absorpt_coefficient_mu 0.571
_exptl_absorpt_correction_T_max 0.9666
_exptl_absorpt_correction_T_min 0.9347
_exptl_absorpt_correction_type multi-scan
_exptl_absorpt_process_details SADABS
_exptl_crystal_colour red
_exptl_crystal_density_diffrn 1.417
_exptl_crystal_density_meas ?
_exptl_crystal_density_method 'not measured'
_exptl_crystal_description needle
_exptl_crystal_F_000 1076
_exptl_crystal_size_max 0.12
_exptl_crystal_size_mid 0.10
_exptl_crystal_size_min 0.06
_refine_diff_density_max 0.677
_refine_diff_density_min -0.368
_refine_diff_density_rms 0.079
_refine_ls_extinction_method none
_refine_ls_goodness_of_fit_ref 1.003
_refine_ls_hydrogen_treatment riding
_refine_ls_matrix_type full
_refine_ls_number_parameters 341
_refine_ls_number_reflns 6051
_refine_ls_number_restraints 0
_refine_ls_restrained_S_all 1.003
_refine_ls_R_factor_all 0.0986
_refine_ls_R_factor_gt 0.0663
_refine_ls_shift/su_max 0.005
_refine_ls_shift/su_mean 0.000
_refine_ls_structure_factor_coef Fsqd
_refine_ls_weighting_details 'calc w=1/[\s^2^(Fo^2^)+(0.0864P)^2^+0.0000P] where P=(Fo^2^+2Fc^2^)/3'
_refine_ls_weighting_scheme calc
_refine_ls_wR_factor_gt 0.1506
_refine_ls_wR_factor_ref 0.1661
_reflns_number_gt 4175
_reflns_number_total 6051
_reflns_threshold_expression >2sigma(I)
_cod_data_source_file cg0607957si20061109_112701.cif
_cod_data_source_block 1-Zn-PhNO2
_cod_depositor_comments
;
The following automatic conversions were performed:

'_chemical_melting_point' tag was changed to
'_chemical_melting_point_gt' since the value was specified 'more
than' ('>') a certain temperature. The value '> 400 C' was changed to
'673.15' - it was converted from degrees Celsius(C) to Kelvins(K).

Automatic conversion script
Id: cif_fix_values 1715 2011-07-08 13:25:40Z adriana 

The following automatic conversions were performed:

'_exptl_crystal_density_meas' value 'not measured' was changed to '?'
- the value is perceived as not measured.

Automatic conversion script
Id: cif_fix_values 3008 2015-01-20 13:52:24Z robertas 
;
_cod_original_cell_volume 2443.0(8)
_cod_database_code 4504095

loop_
_symmetry_equiv_pos_as_xyz
'x, y, z'
'-x, y+1/2, -z+1/2'
'-x, -y, -z'
'x, -y-1/2, z-1/2'

loop_
_atom_site_label
_atom_site_type_symbol
_atom_site_fract_x
_atom_site_fract_y
_atom_site_fract_z
_atom_site_U_iso_or_equiv
_atom_site_adp_type
_atom_site_occupancy
_atom_site_symmetry_multiplicity
_atom_site_calc_flag
_atom_site_refinement_flags
Zn1 Zn 0.0000 0.0000 0.0000 0.03362(16) Uani 1 2 d S
N1 N 0.1017(2) 0.0515(2) 0.09071(12) 0.0336(5) Uani 1 1 d .
N2 N -0.0846(2) -0.1093(2) 0.06397(12) 0.0355(6) Uani 1 1 d .
N3 N 0.1063(3) -0.2196(3) 0.48363(16) 0.0575(8) Uani 1 1 d .
O1 O 0.0898(3) -0.1540(3) 0.53310(15) 0.0904(10) Uani 1 1 d .
O2 O 0.1417(2) -0.3163(3) 0.49419(14) 0.0682(8) Uani 1 1 d .
C1 C 0.2229(3) 0.1922(3) 0.03183(16) 0.0381(7) Uani 1 1 d .
C2 C 0.1902(3) 0.1306(3) 0.09245(15) 0.0364(6) Uani 1 1 d .
C3 C 0.2467(3) 0.1383(3) 0.16610(16) 0.0402(7) Uani 1 1 d .
H3 H 0.3100 0.1869 0.1820 0.048 Uiso 1 1 calc R
C4 C 0.1930(3) 0.0639(3) 0.20809(15) 0.0378(7) Uani 1 1 d .
H4 H 0.2117 0.0498 0.2592 0.045 Uiso 1 1 calc R
C5 C 0.1025(3) 0.0100(2) 0.16145(15) 0.0336(6) Uani 1 1 d .
C6 C 0.0257(2) -0.0737(2) 0.18434(14) 0.0337(6) Uani 1 1 d .
C7 C -0.0618(3) -0.1279(3) 0.13791(15) 0.0367(7) Uani 1 1 d .
C8 C -0.1414(3) -0.2115(3) 0.16248(17) 0.0468(8) Uani 1 1 d .
H8 H -0.1449 -0.2383 0.2116 0.056 Uiso 1 1 calc R
C9 C -0.2102(3) -0.2444(3) 0.10258(17) 0.0493(9) Uani 1 1 d .
H9 H -0.2713 -0.2991 0.1015 0.059 Uiso 1 1 calc R
C10 C -0.1740(3) -0.1813(3) 0.04068(16) 0.0390(7) Uani 1 1 d .
C11 C 0.3189(3) 0.2778(3) 0.04755(16) 0.0424(7) Uani 1 1 d .
C12 C 0.4350(3) 0.2508(4) 0.0434(2) 0.0705(12) Uani 1 1 d .
H12 H 0.4561 0.1785 0.0267 0.085 Uiso 1 1 calc R
C13 C 0.5238(4) 0.3298(5) 0.0637(3) 0.0861(15) Uani 1 1 d .
H13 H 0.6046 0.3093 0.0617 0.103 Uiso 1 1 calc R
C14 C 0.4969(4) 0.4336(4) 0.0861(2) 0.0740(14) Uani 1 1 d .
C15 C 0.3808(5) 0.4621(4) 0.0884(2) 0.0802(14) Uani 1 1 d .
H15 H 0.3600 0.5356 0.1030 0.096 Uiso 1 1 calc R
C16 C 0.2920(4) 0.3837(3) 0.0694(2) 0.0636(11) Uani 1 1 d .
H16 H 0.2113 0.4044 0.0718 0.076 Uiso 1 1 calc R
C17 C 0.5938(5) 0.5164(5) 0.1121(3) 0.123(3) Uani 1 1 d .
H17C H 0.5868 0.5841 0.0815 0.185 Uiso 1 1 calc R
H17A H 0.6715 0.4820 0.1076 0.185 Uiso 1 1 calc R
H17B H 0.5853 0.5363 0.1638 0.185 Uiso 1 1 calc R
C18 C 0.0425(2) -0.1118(3) 0.26289(15) 0.0351(6) Uani 1 1 d .
C19 C 0.0217(3) -0.0390(3) 0.32077(16) 0.0427(7) Uani 1 1 d .
H19 H -0.0069 0.0346 0.3104 0.051 Uiso 1 1 calc R
C20 C 0.0426(3) -0.0741(3) 0.39341(17) 0.0479(8) Uani 1 1 d .
H20 H 0.0297 -0.0246 0.4330 0.057 Uiso 1 1 calc R
C21 C 0.0819(3) -0.1811(3) 0.40721(17) 0.0436(8) Uani 1 1 d .
C22 C 0.1025(3) -0.2562(3) 0.35152(18) 0.0466(8) Uani 1 1 d .
H22 H 0.1294 -0.3302 0.3624 0.056 Uiso 1 1 calc R
C23 C 0.0822(3) -0.2194(3) 0.27911(17) 0.0439(7) Uani 1 1 d .
H23 H 0.0959 -0.2692 0.2398 0.053 Uiso 1 1 calc R
N101 N 0.6469(6) 1.0125(5) 0.1659(5) 0.116(2) Uani 1 1 d .
O101 O 0.7094(6) 1.0170(6) 0.2223(5) 0.179(3) Uani 1 1 d .
O102 O 0.6551(6) 1.0564(6) 0.1066(5) 0.236(4) Uani 1 1 d .
C101 C 0.5432(4) 0.9306(4) 0.1655(2) 0.0646(10) Uani 1 1 d .
C102 C 0.4622(7) 0.9295(6) 0.1092(3) 0.115(2) Uani 1 1 d .
H102 H 0.4685 0.9772 0.0678 0.139 Uiso 1 1 calc R
C103 C 0.3722(7) 0.8597(9) 0.1125(5) 0.148(4) Uani 1 1 d .
H103 H 0.3136 0.8601 0.0722 0.178 Uiso 1 1 calc R
C104 C 0.3573(7) 0.7896(8) 0.1671(7) 0.153(5) Uani 1 1 d .
H104 H 0.2922 0.7393 0.1659 0.183 Uiso 1 1 calc R
C105 C 0.4427(8) 0.7934(6) 0.2269(5) 0.137(3) Uani 1 1 d .
H105 H 0.4350 0.7466 0.2686 0.164 Uiso 1 1 calc R
C106 C 0.5365(5) 0.8639(4) 0.2254(2) 0.0811(13) Uani 1 1 d .
H106 H 0.5959 0.8663 0.2652 0.097 Uiso 1 1 calc R

loop_
_atom_site_aniso_label
_atom_site_aniso_U_11
_atom_site_aniso_U_22
_atom_site_aniso_U_33
_atom_site_aniso_U_23
_atom_site_aniso_U_13
_atom_site_aniso_U_12
Zn1 0.0413(3) 0.0361(3) 0.0234(2) -0.00214(19) 0.00214(17) -0.0177(2)
N1 0.0422(13) 0.0332(13) 0.0255(11) -0.0008(10) 0.0033(9) -0.0111(11)
N2 0.0424(14) 0.0362(14) 0.0278(12) -0.0014(10) 0.0013(10) -0.0151(11)
N3 0.0611(19) 0.073(2) 0.0383(16) 0.0173(15) 0.0016(13) 0.0045(17)
O1 0.142(3) 0.093(3) 0.0347(15) 0.0089(15) -0.0010(16) 0.014(2)
O2 0.0637(16) 0.082(2) 0.0582(17) 0.0313(15) -0.0021(13) 0.0104(15)
C1 0.0404(16) 0.0365(17) 0.0376(16) -0.0055(12) 0.0045(12) -0.0175(13)
C2 0.0406(16) 0.0356(16) 0.0330(15) -0.0053(12) 0.0035(12) -0.0103(13)
C3 0.0438(17) 0.0440(18) 0.0324(15) -0.0084(13) 0.0004(12) -0.0134(14)
C4 0.0446(17) 0.0391(18) 0.0291(14) -0.0060(12) -0.0006(12) -0.0061(13)
C5 0.0385(14) 0.0348(16) 0.0274(13) -0.0054(11) 0.0015(11) -0.0035(12)
C6 0.0430(16) 0.0324(15) 0.0259(13) -0.0018(11) 0.0034(11) -0.0055(12)
C7 0.0464(17) 0.0356(16) 0.0286(14) 0.0011(11) 0.0071(12) -0.0102(13)
C8 0.058(2) 0.050(2) 0.0327(16) 0.0054(13) 0.0046(14) -0.0196(16)
C9 0.057(2) 0.053(2) 0.0383(17) 0.0044(14) 0.0038(14) -0.0283(17)
C10 0.0444(17) 0.0387(17) 0.0341(15) 0.0005(12) 0.0032(13) -0.0142(13)
C11 0.0470(18) 0.0463(19) 0.0337(16) 0.0001(13) 0.0022(13) -0.0226(15)
C12 0.055(2) 0.060(3) 0.097(3) -0.001(2) 0.006(2) -0.023(2)
C13 0.052(2) 0.105(4) 0.099(4) 0.016(3) -0.008(2) -0.039(3)
C14 0.085(3) 0.086(3) 0.048(2) 0.007(2) -0.013(2) -0.061(3)
C15 0.102(4) 0.066(3) 0.074(3) -0.023(2) 0.013(3) -0.048(3)
C16 0.065(2) 0.055(2) 0.070(3) -0.0149(19) 0.0068(19) -0.0287(19)
C17 0.140(5) 0.149(6) 0.074(3) 0.020(3) -0.028(3) -0.117(5)
C18 0.0380(15) 0.0381(16) 0.0291(14) 0.0023(11) 0.0012(11) -0.0067(12)
C19 0.0563(19) 0.0404(17) 0.0317(15) 0.0030(12) 0.0055(13) 0.0076(15)
C20 0.059(2) 0.054(2) 0.0308(16) 0.0006(14) 0.0081(14) 0.0083(17)
C21 0.0425(17) 0.056(2) 0.0321(16) 0.0122(14) 0.0017(13) 0.0002(15)
C22 0.0513(19) 0.0418(19) 0.0470(19) 0.0106(14) 0.0054(15) 0.0032(15)
C23 0.055(2) 0.0392(18) 0.0379(17) -0.0027(13) 0.0042(14) -0.0024(14)
N101 0.114(5) 0.073(4) 0.165(6) 0.014(4) 0.040(4) 0.017(3)
O101 0.113(4) 0.156(6) 0.270(9) -0.079(5) 0.028(5) -0.034(4)
O102 0.220(7) 0.171(6) 0.334(10) 0.130(7) 0.131(7) 0.017(5)
C101 0.065(2) 0.063(3) 0.066(3) -0.004(2) 0.008(2) 0.011(2)
C102 0.155(6) 0.127(6) 0.060(3) -0.011(3) -0.016(4) 0.042(5)
C103 0.098(6) 0.167(10) 0.168(8) -0.111(7) -0.069(6) 0.052(6)
C104 0.076(4) 0.136(8) 0.255(13) -0.118(8) 0.063(7) -0.034(5)
C105 0.179(7) 0.099(5) 0.143(6) -0.010(4) 0.089(6) -0.036(5)
C106 0.098(4) 0.083(4) 0.059(3) -0.002(2) -0.015(2) 0.000(3)

loop_
_atom_type_symbol
_atom_type_description
_atom_type_scat_dispersion_real
_atom_type_scat_dispersion_imag
_atom_type_scat_source
C C 0.0033 0.0016 'International Tables Vol C Tables 4.2.6.8 and 6.1.1.4'
H H 0.0000 0.0000 'International Tables Vol C Tables 4.2.6.8 and 6.1.1.4'
N N 0.0061 0.0033 'International Tables Vol C Tables 4.2.6.8 and 6.1.1.4'
O O 0.0106 0.0060 'International Tables Vol C Tables 4.2.6.8 and 6.1.1.4'
Zn Zn 0.2839 1.4301 'International Tables Vol C Tables 4.2.6.8 and 6.1.1.4'

loop_
_geom_angle_atom_site_label_1
_geom_angle_atom_site_label_2
_geom_angle_atom_site_label_3
_geom_angle
_geom_angle_site_symmetry_1
_geom_angle_site_symmetry_3
N1 Zn1 N1 180.00(15) . 3
N1 Zn1 N2 89.64(9) . .
N1 Zn1 N2 90.36(9) 3 .
N1 Zn1 N2 90.36(9) . 3
N1 Zn1 N2 89.64(9) 3 3
N2 Zn1 N2 180.00(17) . 3
C5 N1 C2 105.8(2) . .
C5 N1 Zn1 127.68(19) . .
C2 N1 Zn1 126.41(18) . .
C7 N2 C10 106.4(2) . .
C7 N2 Zn1 127.11(18) . .
C10 N2 Zn1 126.49(19) . .
O1 N3 O2 123.7(3) . .
O1 N3 C21 117.9(3) . .
O2 N3 C21 118.5(3) . .
C10 C1 C2 125.8(3) 3 .
C10 C1 C11 118.2(3) 3 .
C2 C1 C11 116.0(3) . .
N1 C2 C1 125.4(3) . .
N1 C2 C3 109.7(2) . .
C1 C2 C3 124.9(3) . .
C4 C3 C2 107.2(3) . .
C3 C4 C5 107.2(3) . .
N1 C5 C6 124.7(2) . .
N1 C5 C4 110.1(2) . .
C6 C5 C4 125.1(3) . .
C5 C6 C7 124.9(3) . .
C5 C6 C18 117.4(2) . .
C7 C6 C18 117.7(2) . .
N2 C7 C6 125.8(2) . .
N2 C7 C8 110.0(3) . .
C6 C7 C8 124.2(3) . .
C9 C8 C7 106.8(3) . .
C8 C9 C10 107.2(3) . .
N2 C10 C1 125.6(3) . 3
N2 C10 C9 109.6(3) . .
C1 C10 C9 124.9(3) 3 .
C12 C11 C16 118.3(3) . .
C12 C11 C1 121.1(3) . .
C16 C11 C1 120.6(3) . .
C11 C12 C13 120.0(4) . .
C14 C13 C12 121.5(4) . .
C13 C14 C15 118.7(4) . .
C13 C14 C17 121.0(5) . .
C15 C14 C17 120.2(5) . .
C14 C15 C16 120.3(5) . .
C11 C16 C15 121.2(4) . .
C23 C18 C19 119.1(3) . .
C23 C18 C6 120.0(3) . .
C19 C18 C6 120.8(3) . .
C20 C19 C18 120.1(3) . .
C21 C20 C19 119.1(3) . .
C20 C21 C22 122.7(3) . .
C20 C21 N3 120.1(3) . .
C22 C21 N3 117.2(3) . .
C21 C22 C23 117.5(3) . .
C18 C23 C22 121.5(3) . .
O101 N101 O102 131.3(9) . .
O101 N101 C101 115.8(7) . .
O102 N101 C101 112.7(8) . .
C102 C101 C106 122.5(6) . .
C102 C101 N101 119.9(6) . .
C106 C101 N101 117.5(5) . .
C103 C102 C101 117.7(7) . .
C104 C103 C102 125.3(8) . .
C103 C104 C105 116.3(7) . .
C106 C105 C104 120.1(7) . .
C101 C106 C105 118.1(6) . .

loop_
_geom_bond_atom_site_label_1
_geom_bond_atom_site_label_2
_geom_bond_distance
_geom_bond_site_symmetry_2
Zn1 N1 2.031(2) .
Zn1 N1 2.031(2) 3
Zn1 N2 2.033(2) .
Zn1 N2 2.033(2) 3
N1 C5 1.375(3) .
N1 C2 1.375(4) .
N2 C7 1.365(3) .
N2 C10 1.369(4) .
N3 O1 1.216(4) .
N3 O2 1.231(4) .
N3 C21 1.467(4) .
C1 C10 1.395(4) 3
C1 C2 1.395(4) .
C1 C11 1.504(4) .
C2 C3 1.440(4) .
C3 C4 1.344(4) .
C4 C5 1.432(4) .
C5 C6 1.406(4) .
C6 C7 1.409(4) .
C6 C18 1.495(4) .
C7 C8 1.437(4) .
C8 C9 1.347(4) .
C9 C10 1.437(4) .
C10 C1 1.395(4) 3
C11 C12 1.361(5) .
C11 C16 1.365(5) .
C12 C13 1.407(6) .
C13 C14 1.345(7) .
C14 C15 1.362(7) .
C14 C17 1.524(5) .
C15 C16 1.397(5) .
C18 C23 1.385(4) .
C18 C19 1.396(4) .
C19 C20 1.386(4) .
C20 C21 1.367(5) .
C21 C22 1.383(5) .
C22 C23 1.388(4) .
N101 O101 1.201(9) .
N101 O102 1.206(8) .
N101 C101 1.527(8) .
C101 C102 1.321(7) .
C101 C106 1.352(6) .
C102 C103 1.320(11) .
C103 C104 1.316(12) .
C104 C105 1.398(12) .
C105 C106 1.356(8) .
